data_3500125
loop_
_publ_author_name
'Noelia Santamar\'ia'
'Miguel Quir\'os'
'Juan M. Salas'

_publ_section_references
;
Bruker (1999). SADABS, SMART and SAINT. Bruker AXS Inc., Madison, 
Winsconsin, USA. 
 
Hall, S.R. & du Boulay, D. (1997). Xtal_GX. University of Western 
Australia, Perth, Australia. 
 
Sheldrick, G.M. (1997). SHELXL97. University of G\"ottingen, Germany. 
;
_journal_name_full 'Personal communication to COD'
_journal_year 2022
_chemical_formula_moiety 'C12 H16 Cl Cu N8 O8 1+, Cl O4 1-'
_chemical_formula_sum 'C12 H16 Cl2 Cu N8 O12'
_chemical_formula_weight 598.77
_space_group_IT_number 61
_space_group_name_Hall '-P 2ac 2ab'
_space_group_name_H-M_alt 'P b c a'
_symmetry_cell_setting orthorhombic
_symmetry_space_group_name_Hall '-P 2ac 2ab'
_symmetry_space_group_name_H-M 'P b c a'
_atom_sites_solution_hydrogens mixed
_atom_sites_solution_primary heavy
_atom_sites_solution_secondary difmap
_audit_creation_method SHELXL-97
_cell_angle_alpha 90.00
_cell_angle_beta 90.00
_cell_angle_gamma 90.00
_cell_formula_units_Z 8
_cell_length_a 13.338(9)
_cell_length_b 13.199(9)
_cell_length_c 23.572(15)
_cell_measurement_reflns_used 1832
_cell_measurement_temperature 100(2)
_cell_measurement_theta_max 24.7
_cell_measurement_theta_min 2.3
_cell_volume 4150(5)
_computing_cell_refinement 'Bruker SMART'
_computing_data_collection 'Bruker SMART (Bruker, 1999)'
_computing_data_reduction 'Bruker SAINT (Bruker, 1999)'
_computing_molecular_graphics 'Xtal_GX (Hall & du Boulay, 1997)'
_computing_publication_material SHELXL-97
_computing_structure_refinement 'SHELXL-97 (Sheldrick, 1997)'
_computing_structure_solution 'SHELXS-97 (Sheldrick, 1997)'
_diffrn_ambient_temperature 100(2)
_diffrn_detector_area_resol_mean 8.26
_diffrn_measured_fraction_theta_full 0.989
_diffrn_measured_fraction_theta_max 0.941
_diffrn_measurement_device_type 'Bruker SMART APEX CCD system'
_diffrn_measurement_method '\f and \w scans'
_diffrn_radiation_monochromator graphite
_diffrn_radiation_source 'fine-focus sealed tube'
_diffrn_radiation_type MoK\a
_diffrn_radiation_wavelength 0.71073
_diffrn_reflns_av_R_equivalents 0.0908
_diffrn_reflns_av_sigmaI/netI 0.0748
_diffrn_reflns_limit_h_max 16
_diffrn_reflns_limit_h_min -16
_diffrn_reflns_limit_k_max 16
_diffrn_reflns_limit_k_min -17
_diffrn_reflns_limit_l_max 24
_diffrn_reflns_limit_l_min -31
_diffrn_reflns_number 24404
_diffrn_reflns_theta_full 27.30
_diffrn_reflns_theta_max 28.16
_diffrn_reflns_theta_min 1.73
_diffrn_standards_decay_% 1.8
_diffrn_standards_number 127
_exptl_absorpt_coefficient_mu 1.394
_exptl_absorpt_correction_T_max 0.934
_exptl_absorpt_correction_T_min 0.500
_exptl_absorpt_correction_type multi-scan
_exptl_absorpt_process_details 'Bruker SADABS (Bruker, 1999)'
_exptl_crystal_colour blue
_exptl_crystal_density_diffrn 1.917
_exptl_crystal_density_method 'not measured'
_exptl_crystal_description prismatic
_exptl_crystal_F_000 2424
_exptl_crystal_size_max 0.44
_exptl_crystal_size_mid 0.09
_exptl_crystal_size_min 0.05
_exptl_special_details
; 
 ? 
;
_geom_special_details
; 
 All esds (except the esd in the dihedral angle between two l.s. planes) 
 are estimated using the full covariance matrix.  The cell esds are taken 
 into account individually in the estimation of esds in distances, angles 
 and torsion angles; correlations between esds in cell parameters are only 
 used when they are defined by crystal symmetry.  An approximate (isotropic) 
 treatment of cell esds is used for estimating esds involving l.s. planes. 
;
_refine_diff_density_max 1.224
_refine_diff_density_min -0.808
_refine_diff_density_rms 0.137
_refine_ls_extinction_method none
_refine_ls_goodness_of_fit_ref 1.022
_refine_ls_hydrogen_treatment mixed
_refine_ls_matrix_type full
_refine_ls_number_parameters 330
_refine_ls_number_reflns 4781
_refine_ls_number_restraints 4
_refine_ls_restrained_S_all 1.021
_refine_ls_R_factor_all 0.1030
_refine_ls_R_factor_gt 0.0587
_refine_ls_shift/su_max 0.000
_refine_ls_shift/su_mean 0.000
_refine_ls_structure_factor_coef Fsqd
_refine_ls_weighting_details 'calc w=1/[\s^2^(Fo^2^)+(0.0800P)^2^+0.0000P] where P=(Fo^2^+2Fc^2^)/3'
_refine_ls_weighting_scheme calc
_refine_ls_wR_factor_gt 0.1358
_refine_ls_wR_factor_ref 0.1593
_refine_special_details
; 
 Refinement of F^2^ against ALL reflections.  The weighted R-factor wR and 
 goodness of fit S are based on F^2^, conventional R-factors R are based 
 on F, with F set to zero for negative F^2^. The threshold expression of 
 F^2^ > 2sigma(F^2^) is used only for calculating R-factors(gt) etc. and is 
 not relevant to the choice of reflections for refinement.  R-factors based 
 on F^2^ are statistically about twice as large as those based on F, and R- 
 factors based on ALL data will be even larger. 
;
_reflns_number_gt 3025
_reflns_number_total 4781
_reflns_threshold_expression I>2\s(I)
_cod_data_source_file eucumtpo.cif
_cod_data_source_block eucumtpo
_cod_database_code 3500125

loop_
_symmetry_equiv_pos_as_xyz
'x, y, z'
'x+1/2, -y+1/2, -z'
'-x, y+1/2, -z+1/2'
'-x+1/2, -y, z+1/2'
'-x, -y, -z'
'-x-1/2, y-1/2, z'
'x, -y-1/2, z-1/2'
'x-1/2, y, -z-1/2'

loop_
_atom_site_label
_atom_site_type_symbol
_atom_site_fract_x
_atom_site_fract_y
_atom_site_fract_z
_atom_site_U_iso_or_equiv
_atom_site_adp_type
_atom_site_occupancy
_atom_site_symmetry_multiplicity
_atom_site_calc_flag
_atom_site_refinement_flags
_atom_site_disorder_assembly
_atom_site_disorder_group
Cu Cu 0.41115(4) 0.32028(4) 0.29338(2) 0.01898(17) Uani 1 1 d . . .
N1A N 0.3557(3) 0.0094(3) 0.30465(15) 0.0208(8) Uani 1 1 d . . .
C2A C 0.3492(3) 0.1002(3) 0.2832(2) 0.0216(10) Uani 1 1 d . . .
H2A H 0.3055 0.1162 0.2525 0.026 Uiso 1 1 d R . .
N3A N 0.4106(3) 0.1709(3) 0.30817(16) 0.0186(8) Uani 1 1 d . . .
C3AA C 0.4584(3) 0.1184(3) 0.34791(19) 0.0180(9) Uani 1 1 d . . .
N4A N 0.5279(3) 0.1483(3) 0.38524(16) 0.0228(9) Uani 1 1 d . . .
H4A H 0.5469 0.2122 0.3864 0.027 Uiso 1 1 d R . .
C5A C 0.5701(3) 0.0779(4) 0.4220(2) 0.0254(11) Uani 1 1 d . . .
C51A C 0.6488(4) 0.1189(4) 0.4611(2) 0.0351(13) Uani 1 1 d . . .
H51A H 0.6165 0.1588 0.4910 0.042 Uiso 1 1 d R . .
H52A H 0.6951 0.1623 0.4396 0.042 Uiso 1 1 d R . .
H53A H 0.6862 0.0627 0.4783 0.042 Uiso 1 1 d R . .
C6A C 0.5404(3) -0.0191(3) 0.4204(2) 0.0235(10) Uani 1 1 d . . .
H6A H 0.5720 -0.0659 0.4453 0.028 Uiso 1 1 d R . .
C7A C 0.4642(3) -0.0564(3) 0.38327(19) 0.0213(10) Uani 1 1 d . . .
O7A O 0.4284(2) -0.1421(2) 0.37919(14) 0.0234(7) Uani 1 1 d . . .
N8A N 0.4270(3) 0.0214(3) 0.34705(16) 0.0211(8) Uani 1 1 d . . .
N1B N 0.4216(2) 0.4708(3) 0.29678(15) 0.0179(8) Uani 1 1 d . . .
C2B C 0.3968(3) 0.5539(4) 0.2686(2) 0.0218(10) Uani 1 1 d . . .
H2B H 0.3634 0.5520 0.2329 0.026 Uiso 1 1 d R . .
N3B N 0.4221(3) 0.6426(3) 0.29471(16) 0.0217(8) Uani 1 1 d . . .
C3AB C 0.4658(3) 0.6108(3) 0.34251(19) 0.0202(10) Uani 1 1 d . . .
N4B N 0.5049(3) 0.6630(3) 0.38622(15) 0.0201(8) Uani 1 1 d . . .
H4B H 0.5037 0.7298 0.3860 0.024 Uiso 1 1 d R . .
C5B C 0.5469(3) 0.6119(3) 0.4310(2) 0.0222(10) Uani 1 1 d . . .
C51B C 0.5824(3) 0.6761(3) 0.4789(2) 0.0237(10) Uani 1 1 d . . .
H51B H 0.6157 0.6334 0.5073 0.028 Uiso 1 1 d R . .
H52B H 0.5249 0.7104 0.4962 0.028 Uiso 1 1 d R . .
H53B H 0.6300 0.7269 0.4646 0.028 Uiso 1 1 d R . .
C6B C 0.5530(3) 0.5087(3) 0.4306(2) 0.0210(10) Uani 1 1 d . . .
H6B H 0.5877 0.4757 0.4607 0.025 Uiso 1 1 d R . .
C7B C 0.5097(3) 0.4483(4) 0.38721(19) 0.0213(10) Uani 1 1 d . . .
O7B O 0.5024(2) 0.3553(2) 0.38272(13) 0.0233(7) Uani 1 1 d . . .
N8B N 0.4677(3) 0.5089(3) 0.34475(15) 0.0198(8) Uani 1 1 d . . .
O1W O 0.5426(2) 0.3211(2) 0.25691(14) 0.0215(7) Uani 1 1 d D . .
H11W H 0.591(2) 0.345(3) 0.2735(19) 0.026 Uiso 1 1 d D . .
H12W H 0.552(4) 0.2643(17) 0.2437(19) 0.026 Uiso 1 1 d D . .
O2W O 0.2702(2) 0.3256(2) 0.31725(16) 0.0263(8) Uani 1 1 d D . .
H21W H 0.248(4) 0.293(3) 0.3441(14) 0.032 Uiso 1 1 d D . .
H22W H 0.238(3) 0.379(2) 0.319(2) 0.032 Uiso 1 1 d D . .
Cl1 Cl 0.26922(8) 0.31503(10) 0.16868(5) 0.0270(3) Uani 1 1 d . . .
O1P O 0.3681(2) 0.3132(3) 0.19517(15) 0.0377(10) Uani 1 1 d . . .
O2P O 0.2135(2) 0.4010(2) 0.19038(15) 0.0308(8) Uani 1 1 d . . .
O3P O 0.2803(3) 0.3228(3) 0.10870(14) 0.0364(9) Uani 1 1 d . . .
O4P O 0.2169(2) 0.2225(3) 0.18297(15) 0.0332(8) Uani 1 1 d . . .
Cl2 Cl 0.23937(8) 0.11187(9) 0.44194(5) 0.0261(3) Uani 1 1 d . . .
O5P O 0.2335(3) 0.1641(3) 0.38934(16) 0.0467(11) Uani 1 1 d . . .
O6P O 0.1721(3) 0.1542(3) 0.48260(15) 0.0380(9) Uani 1 1 d . . .
O7P O 0.2081(3) 0.0073(3) 0.43154(18) 0.0484(11) Uani 1 1 d . . .
O8P O 0.3405(2) 0.1103(3) 0.46323(14) 0.0316(8) Uani 1 1 d . . .

loop_
_atom_site_aniso_label
_atom_site_aniso_U_11
_atom_site_aniso_U_22
_atom_site_aniso_U_33
_atom_site_aniso_U_23
_atom_site_aniso_U_13
_atom_site_aniso_U_12
Cu 0.0108(3) 0.0215(3) 0.0246(3) 0.0008(2) 0.0006(2) 0.0004(2)
N1A 0.0108(19) 0.026(2) 0.025(2) -0.0041(17) -0.0055(15) -0.0014(15)
C2A 0.012(2) 0.026(3) 0.027(3) 0.002(2) 0.0032(18) 0.0021(18)
N3A 0.0102(18) 0.018(2) 0.027(2) -0.0016(16) -0.0003(15) 0.0007(14)
C3AA 0.008(2) 0.023(2) 0.024(2) 0.0008(19) 0.0025(17) -0.0002(17)
N4A 0.015(2) 0.023(2) 0.030(2) 0.0015(17) -0.0028(16) -0.0026(15)
C5A 0.015(2) 0.031(3) 0.031(3) -0.001(2) -0.004(2) 0.0011(19)
C51A 0.033(3) 0.031(3) 0.041(3) 0.005(2) -0.018(2) -0.003(2)
C6A 0.014(2) 0.030(3) 0.027(3) 0.003(2) -0.0051(18) 0.0027(19)
C7A 0.013(2) 0.024(3) 0.027(3) -0.001(2) 0.0018(18) 0.0031(18)
O7A 0.0180(17) 0.0201(16) 0.0321(19) -0.0006(14) -0.0023(14) -0.0013(13)
N8A 0.0157(19) 0.023(2) 0.024(2) 0.0010(17) -0.0009(15) -0.0024(15)
N1B 0.0100(18) 0.024(2) 0.020(2) -0.0019(16) -0.0031(15) 0.0000(14)
C2B 0.010(2) 0.032(3) 0.023(3) 0.002(2) 0.0019(18) 0.0004(18)
N3B 0.015(2) 0.024(2) 0.026(2) -0.0006(17) 0.0016(16) -0.0021(15)
C3AB 0.011(2) 0.024(2) 0.026(3) 0.004(2) 0.0052(18) 0.0005(17)
N4B 0.0185(19) 0.018(2) 0.024(2) 0.0008(16) 0.0010(16) -0.0020(15)
C5B 0.010(2) 0.029(3) 0.028(3) 0.002(2) 0.0041(18) -0.0003(18)
C51B 0.024(3) 0.023(2) 0.024(3) 0.000(2) 0.001(2) 0.0000(19)
C6B 0.014(2) 0.024(2) 0.025(3) -0.001(2) -0.0013(18) -0.0024(18)
C7B 0.011(2) 0.031(3) 0.022(2) 0.000(2) 0.0028(18) 0.0012(18)
O7B 0.0223(17) 0.0202(17) 0.0275(18) -0.0001(14) -0.0016(14) 0.0019(13)
N8B 0.0134(19) 0.024(2) 0.022(2) 0.0018(16) -0.0013(15) 0.0009(15)
O1W 0.0104(16) 0.0214(17) 0.033(2) -0.0065(15) -0.0019(13) -0.0002(13)
O2W 0.0169(18) 0.0254(19) 0.037(2) 0.0035(16) 0.0068(15) 0.0002(14)
Cl1 0.0126(5) 0.0438(7) 0.0245(6) -0.0003(5) -0.0006(4) -0.0006(5)
O1P 0.0103(17) 0.074(3) 0.029(2) -0.0063(18) -0.0024(14) -0.0041(16)
O2P 0.0239(18) 0.035(2) 0.034(2) -0.0029(16) 0.0005(15) -0.0016(15)
O3P 0.028(2) 0.060(3) 0.0208(19) -0.0027(17) -0.0022(14) -0.0074(17)
O4P 0.0265(19) 0.034(2) 0.039(2) 0.0003(17) 0.0011(16) -0.0028(15)
Cl2 0.0157(6) 0.0392(7) 0.0235(6) 0.0020(5) -0.0002(4) 0.0041(5)
O5P 0.034(2) 0.069(3) 0.037(2) 0.020(2) 0.0013(17) 0.0069(19)
O6P 0.0239(19) 0.058(3) 0.032(2) -0.0029(18) 0.0094(16) 0.0079(17)
O7P 0.040(2) 0.038(2) 0.067(3) -0.009(2) -0.006(2) -0.0081(18)
O8P 0.0131(17) 0.047(2) 0.035(2) -0.0011(17) -0.0063(14) 0.0004(15)

loop_
_atom_type_symbol
_atom_type_description
_atom_type_scat_dispersion_real
_atom_type_scat_dispersion_imag
_atom_type_scat_source
C C 0.0033 0.0016 'International Tables Vol C Tables 4.2.6.8 and 6.1.1.4'
H H 0.0000 0.0000 'International Tables Vol C Tables 4.2.6.8 and 6.1.1.4'
N N 0.0061 0.0033 'International Tables Vol C Tables 4.2.6.8 and 6.1.1.4'
O O 0.0106 0.0060 'International Tables Vol C Tables 4.2.6.8 and 6.1.1.4'
Cl Cl 0.1484 0.1585 'International Tables Vol C Tables 4.2.6.8 and 6.1.1.4'
Cu Cu 0.3201 1.2651 'International Tables Vol C Tables 4.2.6.8 and 6.1.1.4'

loop_
_geom_angle_atom_site_label_1
_geom_angle_atom_site_label_2
_geom_angle_atom_site_label_3
_geom_angle
_geom_angle_site_symmetry_1
_geom_angle_site_symmetry_3
O1W Cu O2W 170.25(15) . .
O1W Cu N1B 87.13(13) . .
O2W Cu N1B 91.11(14) . .
O1W Cu N3A 94.90(14) . .
O2W Cu N3A 88.95(14) . .
N1B Cu N3A 167.11(15) . .
O1W Cu O1P 77.84(13) . .
O2W Cu O1P 92.80(14) . .
N1B Cu O1P 95.44(14) . .
N3A Cu O1P 97.44(14) . .
C2A N1A N8A 102.7(3) . .
N1A C2A N3A 114.8(4) . .
N1A C2A H2A 122.6 . .
N3A C2A H2A 122.6 . .
C3AA N3A C2A 103.5(4) . .
C3AA N3A Cu 129.4(3) . .
C2A N3A Cu 126.6(3) . .
N3A C3AA N4A 130.0(4) . .
N3A C3AA N8A 109.6(4) . .
N4A C3AA N8A 120.4(4) . .
C3AA N4A C5A 119.6(4) . .
C3AA N4A H4A 120.2 . .
C5A N4A H4A 120.3 . .
C6A C5A N4A 120.1(4) . .
C6A C5A C51A 124.7(4) . .
N4A C5A C51A 115.2(4) . .
C5A C51A H51A 109.2 . .
C5A C51A H52A 109.6 . .
H51A C51A H52A 109.4 . .
C5A C51A H53A 109.7 . .
H51A C51A H53A 109.4 . .
H52A C51A H53A 109.5 . .
C5A C6A C7A 123.9(4) . .
C5A C6A H6A 118.1 . .
C7A C6A H6A 118.1 . .
O7A C7A N8A 118.7(4) . .
O7A C7A C6A 129.8(4) . .
N8A C7A C6A 111.5(4) . .
C3AA N8A N1A 109.4(3) . .
C3AA N8A C7A 124.6(4) . .
N1A N8A C7A 126.0(4) . .
C2B N1B N8B 102.7(4) . .
C2B N1B Cu 142.0(3) . .
N8B N1B Cu 115.3(3) . .
N1B C2B N3B 115.0(4) . .
N1B C2B H2B 122.5 . .
N3B C2B H2B 122.5 . .
C3AB N3B C2B 102.7(4) . .
N3B C3AB N4B 130.9(4) . .
N3B C3AB N8B 110.8(4) . .
N4B C3AB N8B 118.3(4) . .
C3AB N4B C5B 119.7(4) . .
C3AB N4B H4B 120.1 . .
C5B N4B H4B 120.1 . .
C6B C5B N4B 120.6(4) . .
C6B C5B C51B 123.7(4) . .
N4B C5B C51B 115.7(4) . .
C5B C51B H51B 109.6 . .
C5B C51B H52B 109.3 . .
H51B C51B H52B 109.5 . .
C5B C51B H53B 109.5 . .
H51B C51B H53B 109.5 . .
H52B C51B H53B 109.4 . .
C5B C6B C7B 122.8(4) . .
C5B C6B H6B 118.7 . .
C7B C6B H6B 118.5 . .
O7B C7B N8B 118.4(4) . .
O7B C7B C6B 130.6(4) . .
N8B C7B C6B 110.9(4) . .
C3AB N8B N1B 108.8(4) . .
C3AB N8B C7B 127.4(4) . .
N1B N8B C7B 123.7(4) . .
Cu O1W H11W 120(4) . .
Cu O1W H12W 107(4) . .
H11W O1W H12W 114(5) . .
Cu O2W H21W 123(4) . .
Cu O2W H22W 123(4) . .
H21W O2W H22W 104(5) . .
O3P Cl1 O4P 110.0(2) . .
O3P Cl1 O2P 110.3(2) . .
O4P Cl1 O2P 109.4(2) . .
O3P Cl1 O1P 109.4(2) . .
O4P Cl1 O1P 108.8(2) . .
O2P Cl1 O1P 109.0(2) . .
Cl1 O1P Cu 129.2(2) . .
O5P Cl2 O6P 111.2(2) . .
O5P Cl2 O8P 111.3(2) . .
O6P Cl2 O8P 111.1(2) . .
O5P Cl2 O7P 107.2(3) . .
O6P Cl2 O7P 107.6(2) . .
O8P Cl2 O7P 108.2(2) . .

loop_
_geom_bond_atom_site_label_1
_geom_bond_atom_site_label_2
_geom_bond_distance
_geom_bond_site_symmetry_2
Cu O1W 1.952(3) .
Cu O2W 1.964(3) .
Cu N1B 1.994(4) .
Cu N3A 2.003(4) .
Cu O1P 2.387(4) .
N1A C2A 1.303(6) .
N1A N8A 1.389(5) .
C2A N3A 1.373(6) .
C2A H2A 0.9523 .
N3A C3AA 1.328(5) .
C3AA N4A 1.338(5) .
C3AA N8A 1.346(5) .
N4A C5A 1.390(6) .
N4A H4A 0.8818 .
C5A C6A 1.340(6) .
C5A C51A 1.498(6) .
C51A H51A 0.9799 .
C51A H52A 0.9819 .
C51A H53A 0.9818 .
C6A C7A 1.428(6) .
C6A H6A 0.9521 .
C7A O7A 1.232(5) .
C7A N8A 1.425(6) .
N1B C2B 1.324(6) .
N1B N8B 1.382(5) .
C2B N3B 1.364(6) .
C2B H2B 0.9522 .
N3B C3AB 1.335(6) .
C3AB N4B 1.345(6) .
C3AB N8B 1.346(5) .
N4B C5B 1.373(6) .
N4B H4B 0.8814 .
C5B C6B 1.365(6) .
C5B C51B 1.488(6) .
C51B H51B 0.9822 .
C51B H52B 0.9799 .
C51B H53B 0.9822 .
C6B C7B 1.420(6) .
C6B H6B 0.9523 .
C7B O7B 1.236(5) .
C7B N8B 1.399(6) .
O1W H11W 0.812(10) .
O1W H12W 0.821(10) .
O2W H21W 0.822(10) .
O2W H22W 0.820(10) .
Cl1 O3P 1.425(4) .
Cl1 O4P 1.447(4) .
Cl1 O2P 1.450(3) .
Cl1 O1P 1.459(3) .
Cl2 O5P 1.420(4) .
Cl2 O6P 1.427(4) .
Cl2 O8P 1.439(3) .
Cl2 O7P 1.462(4) .

loop_
_geom_hbond_atom_site_label_D
_geom_hbond_atom_site_label_H
_geom_hbond_atom_site_label_A
_geom_hbond_distance_DH
_geom_hbond_distance_HA
_geom_hbond_distance_DA
_geom_hbond_angle_DHA
_geom_hbond_site_symmetry_A
N4A H4A O7B 0.88 1.98 2.754(5) 145.5 .
N4B H4B O7A 0.88 1.97 2.771(5) 150.0 1_565
O1W H11W O2P 0.812(10) 1.991(12) 2.803(5) 176(5) 8_656
O1W H12W N3B 0.821(10) 1.876(13) 2.693(5) 173(5) 3_645
O2W H21W O5P 0.822(10) 2.02(3) 2.771(5) 153(5) .

_cod_database_fobs_code 3500125
